data_7708190
loop_
_publ_author_name
'Guo, Zhilin'
'You, Maolin'
'Deng, Yi-Fei'
'Liu, Qiang'
'Meng, Yin-Shan'
'Pikramenou, Zoe'
'Zhang, Yuan-Zhu'

_publ_section_title
;
 An azido-bridged [FeII4] grid-like molecule showing spin crossover
 behaviour
;
_journal_name_full 'Dalton Transactions'
_journal_paper_doi 10.1039/D1DT01908B
_journal_year 2021
_chemical_formula_moiety 'C56 H40 Fe4 N28, 4(C24 H20 B), C4 H6 N2'
_chemical_formula_sum 'C156 H126 B4 Fe4 N30'
_chemical_formula_weight 2687.50
_space_group_crystal_system tetragonal
_space_group_IT_number 88
_space_group_name_Hall '-I 4ad'
_space_group_name_H-M_alt 'I 41/a :2'
_atom_sites_solution_hydrogens mixed
_atom_sites_solution_primary dual
_audit_creation_date 2021-04-18
_audit_creation_method
;
Olex2 1.2
(compiled 2018.05.29 svn.r3508 for OlexSys, GUI svn.r5506)
;
_audit_update_record
;
2021-04-18 deposited with the CCDC.	2021-09-03 downloaded from the CCDC.
;
_cell_angle_alpha 90
_cell_angle_beta 90
_cell_angle_gamma 90
_cell_formula_units_Z 4
_cell_length_a 17.2652(8)
_cell_length_b 17.2652(8)
_cell_length_c 43.062(3)
_cell_measurement_reflns_used 4953
_cell_measurement_temperature 150(2)
_cell_measurement_theta_max 64.42
_cell_measurement_theta_min 2.76
_cell_volume 12836.2(12)
_computing_cell_refinement 'SAINT V8.40A (?, 2016)'
_computing_data_reduction 'SAINT V8.40A (?, 2016)'
_computing_molecular_graphics 'Olex2 (Dolomanov et al., 2009)'
_computing_publication_material 'Olex2 (Dolomanov et al., 2009)'
_computing_structure_refinement 'ShelXL (Sheldrick, 2015)'
_computing_structure_solution 'ShelXT (Sheldrick, 2015)'
_diffrn_ambient_temperature 150.0
_diffrn_measured_fraction_theta_full 1.000
_diffrn_measured_fraction_theta_max 1.000
_diffrn_measurement_device_type 'Bruker APEX-II CCD'
_diffrn_measurement_method '\f and \w scans'
_diffrn_radiation_type CuK\a
_diffrn_radiation_wavelength 1.54178
_diffrn_reflns_av_R_equivalents 0.0794
_diffrn_reflns_av_unetI/netI 0.0739
_diffrn_reflns_Laue_measured_fraction_full 1.000
_diffrn_reflns_Laue_measured_fraction_max 1.000
_diffrn_reflns_limit_h_max 19
_diffrn_reflns_limit_h_min -17
_diffrn_reflns_limit_k_max 14
_diffrn_reflns_limit_k_min -20
_diffrn_reflns_limit_l_max 50
_diffrn_reflns_limit_l_min -44
_diffrn_reflns_number 27459
_diffrn_reflns_point_group_measured_fraction_full 1.000
_diffrn_reflns_point_group_measured_fraction_max 1.000
_diffrn_reflns_theta_full 65.159
_diffrn_reflns_theta_max 65.159
_diffrn_reflns_theta_min 2.757
_diffrn_standards_number 0
_exptl_absorpt_coefficient_mu 4.097
_exptl_absorpt_correction_T_max 0.1621
_exptl_absorpt_correction_T_min 0.0589
_exptl_absorpt_correction_type multi-scan
_exptl_absorpt_process_details
'SADABS-2016/2 (Bruker,2016/2) was used for absorption correction. wR2(int) was 0.1314 before and 0.0846 after correction. The Ratio of minimum to maximum transmission is 0.3634. The \l/2 correction factor is Not present.'
_exptl_crystal_colour 'dark black'
_exptl_crystal_colour_modifier dark
_exptl_crystal_colour_primary black
_exptl_crystal_density_diffrn 1.391
_exptl_crystal_description block
_exptl_crystal_F_000 5584
_exptl_crystal_size_max 0.25
_exptl_crystal_size_mid 0.25
_exptl_crystal_size_min 0.2
_refine_diff_density_max 0.538
_refine_diff_density_min -0.306
_refine_diff_density_rms 0.073
_refine_ls_extinction_method none
_refine_ls_goodness_of_fit_ref 0.996
_refine_ls_hydrogen_treatment constr
_refine_ls_matrix_type full
_refine_ls_number_parameters 439
_refine_ls_number_reflns 5485
_refine_ls_number_restraints 0
_refine_ls_restrained_S_all 0.996
_refine_ls_R_factor_all 0.1027
_refine_ls_R_factor_gt 0.0660
_refine_ls_shift/su_max 0.001
_refine_ls_shift/su_mean 0.000
_refine_ls_structure_factor_coef Fsqd
_refine_ls_weighting_details 'w=1/[\s^2^(Fo^2^)+(0.1147P)^2^] where P=(Fo^2^+2Fc^2^)/3'
_refine_ls_weighting_scheme calc
_refine_ls_wR_factor_gt 0.1706
_refine_ls_wR_factor_ref 0.1994
_reflns_Friedel_coverage 0.000
_reflns_number_gt 3431
_reflns_number_total 5485
_reflns_threshold_expression 'I > 2\s(I)'
_cod_data_source_file d1dt01908b2.cif
_cod_data_source_block 150k
_cod_original_cell_volume 12836.1(15)
_cod_original_sg_symbol_H-M 'I 41/a'
_cod_database_code 7708190
_shelx_shelxl_version_number 2018/1
_shelx_space_group_comment
;
The symmetry employed for this shelxl refinement is uniquely defined
by the following loop, which should always be used as a source of
symmetry information in preference to the above space-group names.
They are only intended as comments.
;
_shelx_estimated_absorpt_t_max 0.495
_shelx_estimated_absorpt_t_min 0.427
_olex2_refinement_description
;
1. Fixed Uiso
 At 1.2 times of:
  All C(H) groups
 At 1.5 times of:
  All C(H,H,H) groups
2. Others
 Fixed Sof: H39a(0.5) H39b(0.5) H39c(0.5)
3.a Riding coordinates:
 C39(H39a,H39b,H39c)
3.b Aromatic/amide H refined with riding coordinates:
 C1(H1), C7(H7), C8(H8), C34(H34), C14(H14), C4(H4), C38(H38), C12(H12),
 C3(H3), C35(H35), C11(H11), C37(H37), C36(H36), C13(H13), C2(H2), C22(H22),
 C26(H26), C23(H23), C18(H18), C32(H32), C31(H31), C19(H19), C20(H20), C25(H25),
  C17(H17), C28(H28), C16(H16), C24(H24), C30(H30), C29(H29)
;
_olex2_submission_special_instructions 'No special instructions were received'

loop_
_space_group_symop_operation_xyz
'x, y, z'
'-x+1/2, -y, z+1/2'
'-y+3/4, x+1/4, z+1/4'
'y+3/4, -x+3/4, z+3/4'
'x+1/2, y+1/2, z+1/2'
'-x+1, -y+1/2, z+1'
'-y+5/4, x+3/4, z+3/4'
'y+5/4, -x+5/4, z+5/4'
'-x, -y, -z'
'x-1/2, y, -z-1/2'
'y-3/4, -x-1/4, -z-1/4'
'-y-3/4, x-3/4, -z-3/4'
'-x+1/2, -y+1/2, -z+1/2'
'x, y+1/2, -z'
'y-1/4, -x+1/4, -z+1/4'
'-y-1/4, x-1/4, -z-1/4'

loop_
_atom_site_label
_atom_site_type_symbol
_atom_site_fract_x
_atom_site_fract_y
_atom_site_fract_z
_atom_site_U_iso_or_equiv
_atom_site_adp_type
_atom_site_occupancy
_atom_site_site_symmetry_order
_atom_site_calc_flag
_atom_site_refinement_flags_posn
_atom_site_refinement_flags_adp
_atom_site_refinement_flags_occupancy
_atom_site_disorder_assembly
_atom_site_disorder_group
Fe1 Fe 0.63603(4) 0.21441(4) 0.37405(2) 0.0595(3) Uani 1 1 d . . . . .
N2 N 0.6594(2) 0.2967(2) 0.40324(8) 0.0617(9) Uani 1 1 d . . . . .
N3 N 0.6198(2) 0.3636(2) 0.40432(8) 0.0627(9) Uani 1 1 d . . . . .
N5 N 0.5438(2) 0.1774(2) 0.39829(8) 0.0621(9) Uani 1 1 d . . . . .
N1 N 0.7132(2) 0.1594(2) 0.40076(8) 0.0646(9) Uani 1 1 d . . . . .
N4 N 0.5243(2) 0.4756(2) 0.40452(8) 0.0646(9) Uani 1 1 d . . . . .
N6 N 0.5552(2) 0.1693(2) 0.42611(10) 0.0692(10) Uani 1 1 d . . . . .
C6 C 0.7146(2) 0.2826(2) 0.42457(9) 0.0617(10) Uani 1 1 d . . . . .
N7 N 0.5685(3) 0.1634(3) 0.45222(10) 0.0897(13) Uani 1 1 d . . . . .
C9 C 0.6353(3) 0.4170(3) 0.42621(9) 0.0618(10) Uani 1 1 d . . . . .
C5 C 0.7501(3) 0.2063(3) 0.42120(9) 0.0670(11) Uani 1 1 d . . . . .
C10 C 0.5850(3) 0.4850(3) 0.42477(10) 0.0659(11) Uani 1 1 d . . . . .
C1 C 0.7412(3) 0.0881(3) 0.39682(11) 0.0695(11) Uani 1 1 d . . . . .
H1 H 0.714431 0.053850 0.383288 0.083 Uiso 1 1 calc R . . . .
C7 C 0.7339(3) 0.3369(3) 0.44734(10) 0.0666(11) Uani 1 1 d . . . . .
H7 H 0.773778 0.326655 0.461967 0.080 Uiso 1 1 calc R . . . .
C8 C 0.6941(3) 0.4048(3) 0.44802(10) 0.0681(11) Uani 1 1 d . . . . .
H8 H 0.706042 0.443339 0.463039 0.082 Uiso 1 1 calc R . . . .
C34 C 0.6743(3) 0.4260(3) 0.53527(10) 0.0696(12) Uani 1 1 d . . . . .
H34 H 0.709029 0.457891 0.546627 0.083 Uiso 1 1 calc R . . . .
C33 C 0.6843(3) 0.3444(3) 0.53701(10) 0.0685(11) Uani 1 1 d . . . . .
C15 C 0.7730(3) 0.2164(3) 0.55106(10) 0.0714(12) Uani 1 1 d . . . . .
C14 C 0.4734(3) 0.5333(3) 0.40228(10) 0.0672(11) Uani 1 1 d . . . . .
H14 H 0.430027 0.526698 0.388945 0.081 Uiso 1 1 calc R . . . .
C4 C 0.8173(3) 0.1833(3) 0.43661(11) 0.0723(12) Uani 1 1 d . . . . .
H4 H 0.842755 0.217596 0.450515 0.087 Uiso 1 1 calc R . . . .
C38 C 0.6300(3) 0.3025(3) 0.52019(10) 0.0708(12) Uani 1 1 d . . . . .
H38 H 0.632726 0.247565 0.520629 0.085 Uiso 1 1 calc R . . . .
C21 C 0.7060(3) 0.3064(3) 0.59441(10) 0.0685(11) Uani 1 1 d . . . . .
C12 C 0.5430(3) 0.6116(3) 0.43785(11) 0.0746(12) Uani 1 1 d . . . . .
H12 H 0.549195 0.658908 0.448861 0.090 Uiso 1 1 calc R . . . .
C3 C 0.8460(3) 0.1109(3) 0.43140(11) 0.0750(12) Uani 1 1 d . . . . .
H3 H 0.892186 0.094417 0.441413 0.090 Uiso 1 1 calc R . . . .
C35 C 0.6174(3) 0.4613(3) 0.51820(10) 0.0712(12) Uani 1 1 d . . . . .
H35 H 0.613623 0.516223 0.517752 0.085 Uiso 1 1 calc R . . . .
C11 C 0.5959(3) 0.5528(3) 0.44121(10) 0.0693(12) Uani 1 1 d . . . . .
H11 H 0.639137 0.558622 0.454631 0.083 Uiso 1 1 calc R . . . .
C37 C 0.5717(3) 0.3373(3) 0.50267(11) 0.0737(12) Uani 1 1 d . . . . .
H37 H 0.536131 0.306015 0.491445 0.088 Uiso 1 1 calc R . . . .
C36 C 0.5654(3) 0.4161(3) 0.50154(10) 0.0728(12) Uani 1 1 d . . . . .
H36 H 0.525828 0.439756 0.489494 0.087 Uiso 1 1 calc R . . . .
C13 C 0.4802(3) 0.6008(3) 0.41804(11) 0.0734(12) Uani 1 1 d . . . . .
H13 H 0.442547 0.640464 0.415602 0.088 Uiso 1 1 calc R . . . .
C2 C 0.8072(3) 0.0615(3) 0.41141(12) 0.0791(13) Uani 1 1 d . . . . .
H2 H 0.825642 0.010395 0.407823 0.095 Uiso 1 1 calc R . . . .
C22 C 0.6555(3) 0.2472(3) 0.60325(11) 0.0756(13) Uani 1 1 d . . . . .
H22 H 0.651578 0.203347 0.589997 0.091 Uiso 1 1 calc R . . . .
C27 C 0.8291(3) 0.3570(3) 0.55967(11) 0.0717(12) Uani 1 1 d . . . . .
C26 C 0.7090(3) 0.3679(3) 0.61517(12) 0.0776(13) Uani 1 1 d . . . . .
H26 H 0.741652 0.410595 0.610522 0.093 Uiso 1 1 calc R . . . .
C23 C 0.6111(3) 0.2477(3) 0.62971(13) 0.0841(14) Uani 1 1 d . . . . .
H23 H 0.577022 0.205873 0.634105 0.101 Uiso 1 1 calc R . . . .
C18 C 0.8225(3) 0.0639(3) 0.53754(12) 0.0809(13) Uani 1 1 d . . . . .
H18 H 0.838754 0.012570 0.532986 0.097 Uiso 1 1 calc R . . . .
C32 C 0.8531(3) 0.3983(3) 0.53334(12) 0.0781(13) Uani 1 1 d . . . . .
H32 H 0.820909 0.397476 0.515448 0.094 Uiso 1 1 calc R . . . .
C31 C 0.9220(3) 0.4406(3) 0.53214(13) 0.0837(14) Uani 1 1 d . . . . .
H31 H 0.935584 0.467241 0.513631 0.100 Uiso 1 1 calc R . . . .
C19 C 0.7954(3) 0.1103(3) 0.51484(12) 0.0842(14) Uani 1 1 d . . . . .
H19 H 0.792562 0.091188 0.494184 0.101 Uiso 1 1 calc R . . . .
C20 C 0.7718(3) 0.1849(3) 0.52107(11) 0.0826(14) Uani 1 1 d . . . . .
H20 H 0.754014 0.216195 0.504391 0.099 Uiso 1 1 calc R . . . .
C25 C 0.6661(3) 0.3694(3) 0.64248(12) 0.0846(15) Uani 1 1 d . . . . .
H25 H 0.670964 0.412262 0.656190 0.102 Uiso 1 1 calc R . . . .
C17 C 0.8262(3) 0.0921(3) 0.56761(13) 0.0886(15) Uani 1 1 d . . . . .
H17 H 0.845395 0.060498 0.583938 0.106 Uiso 1 1 calc R . . . .
C28 C 0.8808(3) 0.3598(3) 0.58487(12) 0.0828(14) Uani 1 1 d . . . . .
H28 H 0.868576 0.331672 0.603189 0.099 Uiso 1 1 calc R . . . .
C16 C 0.8017(3) 0.1670(3) 0.57358(12) 0.0836(14) Uani 1 1 d . . . . .
H16 H 0.804705 0.185455 0.594327 0.100 Uiso 1 1 calc R . . . .
C24 C 0.6166(3) 0.3099(4) 0.64989(13) 0.0889(15) Uani 1 1 d . . . . .
H24 H 0.586917 0.311303 0.668443 0.107 Uiso 1 1 calc R . . . .
C30 C 0.9706(3) 0.4440(4) 0.55766(14) 0.0924(16) Uani 1 1 d . . . . .
H30 H 1.016768 0.473860 0.557198 0.111 Uiso 1 1 calc R . . . .
C29 C 0.9497(3) 0.4025(4) 0.58394(13) 0.0885(15) Uani 1 1 d . . . . .
H29 H 0.982668 0.403130 0.601596 0.106 Uiso 1 1 calc R . . . .
B1 B 0.7492(3) 0.3057(3) 0.56025(12) 0.0700(13) Uani 1 1 d . . . . .
C39 C 1.000000 0.250000 0.5288(2) 0.122(3) Uani 1 2 d S T P . .
H39A H 0.955460 0.220340 0.536433 0.183 Uiso 0.5 1 d R . . A -1
H39B H 0.996580 0.303410 0.536433 0.183 Uiso 0.5 1 d R . . A -1
H39C H 1.047960 0.226260 0.536433 0.183 Uiso 0.5 1 d R . . A -1
C40 C 1.000000 0.250000 0.4949(3) 0.131(4) Uani 1 2 d S T P . .
N8 N 1.000000 0.250000 0.4694(2) 0.224(7) Uani 1 2 d S T P . .

loop_
_atom_site_aniso_label
_atom_site_aniso_U_11
_atom_site_aniso_U_22
_atom_site_aniso_U_33
_atom_site_aniso_U_23
_atom_site_aniso_U_13
_atom_site_aniso_U_12
Fe1 0.0634(4) 0.0624(4) 0.0528(4) 0.0000(3) 0.0000(3) 0.0002(3)
N2 0.061(2) 0.067(2) 0.058(2) 0.0044(16) 0.0003(16) 0.0015(17)
N3 0.069(2) 0.063(2) 0.0554(19) 0.0022(16) 0.0061(17) -0.0011(17)
N5 0.069(2) 0.068(2) 0.050(2) 0.0004(16) 0.0007(16) -0.0019(17)
N1 0.068(2) 0.065(2) 0.060(2) 0.0016(17) 0.0063(17) -0.0022(17)
N4 0.066(2) 0.073(2) 0.0544(19) 0.0005(17) 0.0025(17) -0.0023(18)
N6 0.067(2) 0.077(2) 0.063(3) -0.0012(19) 0.0032(18) -0.0053(18)
C6 0.064(3) 0.066(3) 0.055(2) 0.005(2) 0.006(2) -0.002(2)
N7 0.096(3) 0.117(4) 0.056(3) 0.003(2) -0.003(2) -0.011(3)
C9 0.063(3) 0.070(3) 0.052(2) 0.001(2) -0.0018(19) -0.005(2)
C5 0.071(3) 0.077(3) 0.053(2) 0.006(2) 0.004(2) -0.002(2)
C10 0.073(3) 0.068(3) 0.056(2) 0.001(2) 0.006(2) -0.003(2)
C1 0.073(3) 0.068(3) 0.067(3) 0.006(2) 0.003(2) -0.001(2)
C7 0.069(3) 0.076(3) 0.055(2) 0.005(2) -0.002(2) -0.002(2)
C8 0.068(3) 0.074(3) 0.062(3) -0.005(2) 0.005(2) -0.002(2)
C34 0.070(3) 0.073(3) 0.065(3) -0.007(2) 0.002(2) -0.001(2)
C33 0.069(3) 0.077(3) 0.059(2) 0.001(2) 0.001(2) -0.002(2)
C15 0.072(3) 0.077(3) 0.065(3) 0.002(2) -0.003(2) -0.001(2)
C14 0.077(3) 0.062(3) 0.062(3) 0.000(2) 0.006(2) 0.004(2)
C4 0.069(3) 0.082(3) 0.066(3) 0.002(2) -0.003(2) 0.002(2)
C38 0.083(3) 0.069(3) 0.060(3) 0.003(2) 0.000(2) -0.003(2)
C21 0.068(3) 0.075(3) 0.063(3) 0.000(2) -0.007(2) 0.004(2)
C12 0.084(3) 0.068(3) 0.072(3) -0.005(2) 0.014(3) 0.000(2)
C3 0.073(3) 0.078(3) 0.075(3) 0.010(2) -0.001(2) 0.008(2)
C35 0.072(3) 0.077(3) 0.066(3) 0.005(2) 0.002(2) 0.002(2)
C11 0.075(3) 0.074(3) 0.059(3) -0.002(2) 0.002(2) -0.007(2)
C37 0.076(3) 0.086(3) 0.060(3) -0.001(2) 0.000(2) -0.008(2)
C36 0.069(3) 0.083(3) 0.066(3) 0.010(2) -0.003(2) 0.001(2)
C13 0.075(3) 0.073(3) 0.072(3) 0.002(2) 0.005(2) 0.006(2)
C2 0.079(3) 0.079(3) 0.079(3) 0.009(3) 0.005(3) 0.009(3)
C22 0.077(3) 0.087(3) 0.063(3) 0.006(2) -0.001(2) 0.002(3)
C27 0.074(3) 0.071(3) 0.070(3) -0.006(2) 0.000(2) 0.005(2)
C26 0.078(3) 0.078(3) 0.076(3) -0.005(3) -0.002(3) 0.001(2)
C23 0.081(3) 0.086(4) 0.085(4) 0.012(3) 0.004(3) 0.003(3)
C18 0.086(3) 0.070(3) 0.087(4) -0.001(3) 0.004(3) 0.010(3)
C32 0.075(3) 0.085(3) 0.075(3) 0.000(3) 0.003(2) 0.004(2)
C31 0.074(3) 0.087(4) 0.090(4) 0.003(3) 0.008(3) 0.001(3)
C19 0.105(4) 0.080(3) 0.067(3) -0.003(3) 0.008(3) 0.007(3)
C20 0.103(4) 0.081(3) 0.064(3) 0.007(2) 0.006(3) 0.007(3)
C25 0.084(3) 0.104(4) 0.065(3) -0.017(3) 0.000(3) 0.012(3)
C17 0.094(4) 0.089(4) 0.082(4) 0.007(3) -0.006(3) 0.018(3)
C28 0.079(3) 0.093(4) 0.076(3) -0.003(3) -0.004(3) 0.005(3)
C16 0.095(4) 0.082(3) 0.073(3) -0.003(3) -0.008(3) 0.014(3)
C24 0.078(3) 0.115(5) 0.073(3) 0.015(3) 0.009(3) 0.013(3)
C30 0.068(3) 0.101(4) 0.108(4) -0.003(3) 0.004(3) -0.001(3)
C29 0.072(3) 0.109(4) 0.085(4) -0.017(3) -0.009(3) 0.004(3)
B1 0.074(3) 0.071(3) 0.065(3) -0.002(3) -0.001(3) 0.001(3)
C39 0.126(8) 0.133(8) 0.106(7) 0.000 0.000 0.045(6)
C40 0.166(10) 0.136(9) 0.091(7) 0.000 0.000 -0.003(7)
N8 0.286(17) 0.304(19) 0.081(6) 0.000 0.000 -0.088(14)

loop_
_atom_type_symbol
_atom_type_description
_atom_type_scat_dispersion_real
_atom_type_scat_dispersion_imag
_atom_type_scat_source
C C 0.0181 0.0091 'International Tables Vol C Tables 4.2.6.8 and 6.1.1.4'
H H 0.0000 0.0000 'International Tables Vol C Tables 4.2.6.8 and 6.1.1.4'
B B 0.0090 0.0039 'International Tables Vol C Tables 4.2.6.8 and 6.1.1.4'
Fe Fe -1.1336 3.1974 'International Tables Vol C Tables 4.2.6.8 and 6.1.1.4'
N N 0.0311 0.0180 'International Tables Vol C Tables 4.2.6.8 and 6.1.1.4'

loop_
_geom_angle_atom_site_label_1
_geom_angle_atom_site_label_2
_geom_angle_atom_site_label_3
_geom_angle
_geom_angle_site_symmetry_1
_geom_angle_site_symmetry_3
_geom_angle_publ_flag
N2 Fe1 N5 85.60(15) . 16_656 ?
N2 Fe1 N5 93.49(14) . . ?
N2 Fe1 N1 80.60(15) . . ?
N2 Fe1 N4 99.65(15) . 11_666 ?
N3 Fe1 N2 178.51(15) 11_666 . ?
N3 Fe1 N5 95.82(14) 11_666 16_656 ?
N3 Fe1 N5 86.01(15) 11_666 . ?
N3 Fe1 N1 98.04(15) 11_666 . ?
N3 Fe1 N4 80.73(15) 11_666 11_666 ?
N5 Fe1 N5 91.9(2) 16_656 . ?
N1 Fe1 N5 94.47(15) . . ?
N1 Fe1 N5 165.09(15) . 16_656 ?
N4 Fe1 N5 93.52(15) 11_666 16_656 ?
N4 Fe1 N5 166.11(15) 11_666 . ?
N4 Fe1 N1 83.35(14) 11_666 . ?
N3 N2 Fe1 123.1(3) . . ?
N3 N2 C6 119.6(4) . . ?
C6 N2 Fe1 117.1(3) . . ?
N2 N3 Fe1 122.2(3) . 16_656 ?
N2 N3 C9 120.8(4) . . ?
C9 N3 Fe1 117.0(3) . 16_656 ?
Fe1 N5 Fe1 117.86(17) 11_666 . ?
N6 N5 Fe1 121.2(3) . 11_666 ?
N6 N5 Fe1 114.8(3) . . ?
C5 N1 Fe1 113.8(3) . . ?
C1 N1 Fe1 127.4(3) . . ?
C1 N1 C5 117.6(4) . . ?
C10 N4 Fe1 114.2(3) . 16_656 ?
C14 N4 Fe1 127.0(3) . 16_656 ?
C14 N4 C10 117.5(4) . . ?
N7 N6 N5 177.4(5) . . ?
N2 C6 C5 113.1(4) . . ?
N2 C6 C7 121.7(4) . . ?
C7 C6 C5 125.2(4) . . ?
N3 C9 C10 113.8(4) . . ?
N3 C9 C8 120.8(4) . . ?
C8 C9 C10 125.5(4) . . ?
N1 C5 C6 114.0(4) . . ?
N1 C5 C4 122.1(4) . . ?
C4 C5 C6 123.9(4) . . ?
N4 C10 C9 112.7(4) . . ?
N4 C10 C11 121.9(4) . . ?
C11 C10 C9 125.4(4) . . ?
N1 C1 C2 123.3(5) . . ?
C8 C7 C6 118.3(4) . . ?
C7 C8 C9 118.8(4) . . ?
C35 C34 C33 123.9(4) . . ?
C34 C33 B1 121.2(4) . . ?
C38 C33 C34 114.0(4) . . ?
C38 C33 B1 124.5(4) . . ?
C20 C15 B1 125.6(4) . . ?
C16 C15 C20 114.3(5) . . ?
C16 C15 B1 120.0(4) . . ?
N4 C14 C13 123.3(5) . . ?
C3 C4 C5 119.0(5) . . ?
C33 C38 C37 123.1(5) . . ?
C22 C21 B1 121.3(4) . . ?
C26 C21 C22 114.0(4) . . ?
C26 C21 B1 124.3(4) . . ?
C11 C12 C13 118.9(5) . . ?
C4 C3 C2 119.4(5) . . ?
C34 C35 C36 119.3(5) . . ?
C12 C11 C10 118.9(5) . . ?
C36 C37 C38 120.4(5) . . ?
C37 C36 C35 119.3(4) . . ?
C14 C13 C12 119.4(5) . . ?
C1 C2 C3 118.5(5) . . ?
C23 C22 C21 124.8(5) . . ?
C32 C27 C28 114.7(5) . . ?
C32 C27 B1 122.4(4) . . ?
C28 C27 B1 122.8(4) . . ?
C21 C26 C25 122.7(5) . . ?
C22 C23 C24 119.1(5) . . ?
C19 C18 C17 119.0(5) . . ?
C31 C32 C27 123.2(5) . . ?
C30 C31 C32 120.6(5) . . ?
C18 C19 C20 121.2(5) . . ?
C19 C20 C15 122.6(5) . . ?
C24 C25 C26 120.9(5) . . ?
C16 C17 C18 119.2(5) . . ?
C29 C28 C27 122.4(5) . . ?
C15 C16 C17 123.7(5) . . ?
C25 C24 C23 118.5(5) . . ?
C31 C30 C29 117.9(5) . . ?
C30 C29 C28 121.1(5) . . ?
C33 B1 C15 113.9(4) . . ?
C33 B1 C21 103.5(4) . . ?
C15 B1 C21 109.5(4) . . ?
C27 B1 C33 110.2(4) . . ?
C27 B1 C15 107.0(4) . . ?
C27 B1 C21 112.9(4) . . ?
N8 C40 C39 180.0 . . ?

loop_
_geom_bond_atom_site_label_1
_geom_bond_atom_site_label_2
_geom_bond_distance
_geom_bond_site_symmetry_2
_geom_bond_publ_flag
Fe1 N2 1.940(4) . ?
Fe1 N3 1.938(4) 11_666 ?
Fe1 N5 2.002(3) 16_656 ?
Fe1 N5 2.008(3) . ?
Fe1 N1 1.999(4) . ?
Fe1 N4 1.986(4) 11_666 ?
N2 N3 1.342(5) . ?
N2 C6 1.347(5) . ?
N3 C9 1.346(5) . ?
N5 N6 1.222(5) . ?
N1 C5 1.354(6) . ?
N1 C1 1.335(6) . ?
N4 C10 1.373(6) . ?
N4 C14 1.332(6) . ?
N6 N7 1.152(5) . ?
C6 C5 1.459(6) . ?
C6 C7 1.397(6) . ?
C9 C10 1.461(6) . ?
C9 C8 1.399(6) . ?
C5 C4 1.395(6) . ?
C10 C11 1.381(6) . ?
C1 C2 1.380(7) . ?
C7 C8 1.359(6) . ?
C34 C33 1.422(7) . ?
C34 C35 1.370(6) . ?
C33 C38 1.387(6) . ?
C33 B1 1.643(7) . ?
C15 C20 1.401(7) . ?
C15 C16 1.384(7) . ?
C15 B1 1.643(7) . ?
C14 C13 1.355(6) . ?
C4 C3 1.364(7) . ?
C38 C37 1.394(7) . ?
C21 C22 1.397(7) . ?
C21 C26 1.389(7) . ?
C21 B1 1.649(7) . ?
C12 C11 1.373(7) . ?
C12 C13 1.392(7) . ?
C3 C2 1.384(7) . ?
C35 C36 1.390(7) . ?
C37 C36 1.366(7) . ?
C22 C23 1.373(7) . ?
C27 C32 1.402(7) . ?
C27 C28 1.406(7) . ?
C27 B1 1.639(8) . ?
C26 C25 1.390(7) . ?
C23 C24 1.385(8) . ?
C18 C19 1.347(7) . ?
C18 C17 1.385(7) . ?
C32 C31 1.396(7) . ?
C31 C30 1.384(8) . ?
C19 C20 1.378(7) . ?
C25 C24 1.374(8) . ?
C17 C16 1.384(7) . ?
C28 C29 1.400(8) . ?
C30 C29 1.387(8) . ?
C39 C40 1.462(14) . ?
C40 N8 1.097(12) . ?
